data_1525747
loop_
_publ_author_name
'Leon-Escamilla, E.A.'
'Corbett, J.D.'

_publ_section_title
;
 Hydrogen impurity effects, A5 Tt3 intermetallic compounds between A= Ca,
 Sr, Ba, Eu and Tt = Si, Ge, Sn with (Cr5 B3)-like structures that are
 stable both as binary and as ternary hydride and fluoride phases
;
_journal_name_full 'Journal of Solid State Chemistry'
_journal_page_first 149
_journal_page_last 162
_journal_volume 159
_journal_year 2001
_chemical_formula_sum 'Ba5 F0.16 Si3'
_chemical_name_systematic 'Ba5 Si3 F0.16'
_space_group_IT_number 130
_symmetry_space_group_name_Hall '-P 4a 2ac'
_symmetry_space_group_name_H-M 'P 4/n c c :2'
_cell_angle_alpha 90
_cell_angle_beta 90
_cell_angle_gamma 90
_cell_formula_units_Z 4
_cell_length_a 8.4726
_cell_length_b 8.4726
_cell_length_c 16.443
_cell_volume 1180.360
_citation_journal_id_ASTM JSSCBI
_cod_data_source_file Leon-Escamilla_JSSCBI_2001_1577.cif
_cod_data_source_block Ba5F0.16Si3
_cod_original_cell_volume 1180.36
_cod_database_code 1525747

loop_
_symmetry_equiv_pos_as_xyz
x,y,z
-y+1/2,x,z
-x+1/2,-y+1/2,z
y,-x+1/2,z
x+1/2,-y,-z+1/2
y+1/2,x+1/2,-z+1/2
-x,y+1/2,-z+1/2
-y,-x,-z+1/2
-x,-y,-z
y-1/2,-x,-z
x-1/2,y-1/2,-z
-y,x-1/2,-z
-x-1/2,y,z-1/2
-y-1/2,-x-1/2,z-1/2
x,-y-1/2,z-1/2
y,x,z-1/2

loop_
_atom_site_label
_atom_site_type_symbol
_atom_site_fract_x
_atom_site_fract_y
_atom_site_fract_z
_atom_site_occupancy
_atom_site_U_iso_or_equiv
Si2 Si 0.6481 0.3519 0.25 1 0.0
Si1 Si 0.25 0.25 0.4915 1 0.0
F1 F 0.75 0.25 0 0.16 0.0
Ba1 Ba 0.25 0.25 0.2716 1 0.0
Ba2 Ba 0.56191 0.08065 0.10612 1 0.0
